data_7056254
loop_
_publ_author_name
'Ibiapino, Amanda Laura'
'de Figueiredo, Laysa Pires'
'Lima, L\'idia Moreira'
'Barreiro, Eliezer J.'
'Punzo, Francesco'
'Ferreira, Fabio Furlan'

_publ_section_title
;
 Structural and physicochemical characterization of sulfonylhydrazone
 derivatives designed as hypoglycemic agents
;
_journal_name_full 'New J. Chem.'
_journal_paper_doi 10.1039/C7NJ00074J
_journal_year 2017
_chemical_compound_source 'from LASSBio'
_chemical_formula_moiety 'C18 H20 N2 O6 S, H2 O'
_chemical_formula_sum 'C18 H22 N2 O7 S'
_chemical_formula_weight 410.45
_chemical_name_common LASSBio-1774
_chemical_name_systematic (E)-N'-(thiophen-2-ylmethylene)cyclohexanecarbohydrazide
_space_group_IT_number 61
_symmetry_cell_setting orthorhombic
_symmetry_Int_Tables_number 61
_symmetry_space_group_name_Hall '-P 2ac 2ab'
_symmetry_space_group_name_H-M 'P b c a'
_atom_sites_solution_hydrogens geom
_audit_creation_method 'TOPAS ACADEMIC 5 + PLATON'
_audit_update_record
;
2017-01-03 deposited with the CCDC.
2017-05-29 downloaded from the CCDC.
;
_cell_angle_alpha 90
_cell_angle_beta 90
_cell_angle_gamma 90
_cell_formula_units_Z 8
_cell_length_a 28.9007(11)
_cell_length_b 15.0348(4)
_cell_length_c 9.1482(2)
_cell_measurement_pressure 100
_cell_measurement_temperature 298(2)
_cell_volume 3975.0(2)
_computing_cell_refinement 'Topas Academic v.5'
_computing_data_collection WinXPOW
_computing_data_reduction 'Topas Academic v.5'
_computing_molecular_graphics 'Mercury 3.9'
_computing_publication_material 'Mercury 3.9'
_computing_structure_refinement 'TOPAS ACADEMIC 5'
_computing_structure_solution 'ab initio algorithm (DASH)'
_diffrn_ambient_pressure 100
_diffrn_ambient_temperature 298
_diffrn_measurement_device_type 'Stoe STADI-P diffractometer'
_diffrn_radiation_monochromator none
_diffrn_radiation_probe x-ray
_diffrn_radiation_type 'Cu K\a~1~'
_diffrn_radiation_wavelength 1.54056
_diffrn_source 'sealed X-ray tube'
_diffrn_source_type 'Stoe STADI-P'
_exptl_absorpt_coefficient_mu 1.827
_exptl_absorpt_process_details
;
;
_exptl_crystal_colour white
_exptl_crystal_density_diffrn 1.37154
_exptl_crystal_description powder
_exptl_crystal_F_000 1728
_pd_calc_method 'Rietveld Refinement'
_pd_char_colour white
_pd_meas_number_of_points 5670
_pd_meas_scan_method step
_pd_proc_2theta_range_inc 0.015
_pd_proc_2theta_range_max 90.035
_pd_proc_2theta_range_min 5
_pd_proc_info_excluded_regions none
_pd_proc_ls_background_function '20-term Chebyschev polynomial'
_pd_proc_ls_pref_orient_corr '4 terms spherical harmonics'
_pd_proc_ls_profile_function 'Fundamental parameters approach'
_pd_proc_ls_prof_R_factor 0.02271
_pd_proc_ls_prof_wR_expected 0.03202
_pd_proc_ls_prof_wR_factor 0.03015
_pd_proc_number_of_points 5670
_pd_spec_mounting 'acetate foil'
_pd_spec_mount_mode transmission
_refine_ls_extinction_method none
_refine_ls_goodness_of_fit_all 0.941
_refine_ls_hydrogen_treatment refall
_refine_ls_matrix_type full
_refine_ls_number_constraints 1
_refine_ls_number_parameters 131
_refine_ls_number_restraints 0
_refine_ls_R_I_factor 0.01126
_refine_ls_shift/su_max 0.0001
_refine_ls_shift/su_mean 0.0001
_refine_ls_weighting_scheme sigma
_reflns_d_resolution_high 14.45153
_reflns_d_resolution_low 1.08513
_reflns_limit_h_max 26
_reflns_limit_h_min 0
_reflns_limit_k_max 13
_reflns_limit_k_min 0
_reflns_limit_l_max 8
_reflns_limit_l_min 0
_reflns_number_total 1635
_cod_data_source_file c7nj00074j2.cif
_cod_data_source_block LASSBio_1774
_cod_original_cell_volume 3975.1(2)
_cod_database_code 7056254

loop_
_symmetry_equiv_pos_as_xyz
'x, y, z '
'-x, y+1/2, -z+1/2 '
'-x+1/2, -y, z+1/2 '
'-x+1/2, y+1/2, z '
'x, -y+1/2, z+1/2 '
'-x, -y, -z '
'x+1/2, -y+1/2, -z '
'x+1/2, y, -z+1/2 '

loop_
_atom_site_label
_atom_site_type_symbol
_atom_site_symmetry_multiplicity
_atom_site_fract_x
_atom_site_fract_y
_atom_site_fract_z
_atom_site_occupancy
_atom_site_B_iso_or_equiv
_atom_site_U_iso_or_equiv
O1 O 8 0.0153(9) 0.3992(19) 0.453(3) 1 5.2(2) 0.06586
H2 H 8 0.013(11) 0.335(14) 0.45(2) 1 6.2(3) 0.07903
H3 H 8 -0.014(9) 0.425(17) 0.44(3) 1 6.2(3) 0.07903
N4 N 8 0.2607(13) 0.293(2) 0.533(4) 1 5.2(2) 0.06586
S5 S 8 0.2944(5) 0.3769(8) 0.5793(14) 1 5.2(2) 0.06586
N6 N 8 0.2233(12) 0.318(2) 0.444(3) 1 5.2(2) 0.06586
C7 C 8 0.2657(8) 0.2051(19) 0.599(3) 1 5.2(2) 0.06586
C8 C 8 0.3277(18) 0.400(3) 0.422(5) 1 5.2(2) 0.06586
O9 O 8 0.3237(8) 0.3429(14) 0.693(3) 1 5.2(2) 0.06586
O10 O 8 0.2643(10) 0.4500(17) 0.6090(19) 1 5.2(2) 0.06586
C11 C 8 0.2025(13) 0.259(2) 0.368(3) 1 5.2(2) 0.06586
C12 C 8 0.3660(14) 0.347(2) 0.390(4) 1 5.2(2) 0.06586
C13 C 8 0.3123(13) 0.462(2) 0.322(4) 1 5.2(2) 0.06586
C14 C 8 0.1657(15) 0.283(3) 0.265(4) 1 5.2(2) 0.06586
C15 C 8 0.3902(16) 0.360(3) 0.262(5) 1 5.2(2) 0.06586
C16 C 8 0.3366(16) 0.476(2) 0.191(4) 1 5.2(2) 0.06586
C17 C 8 0.1608(14) 0.370(3) 0.214(4) 1 5.2(2) 0.06586
C18 C 8 0.1335(15) 0.220(2) 0.214(4) 1 5.2(2) 0.06586
C19 C 8 0.3757(15) 0.424(3) 0.162(4) 1 5.2(2) 0.06586
O20 O 8 0.4289(10) 0.3142(15) 0.221(2) 1 5.2(2) 0.06586
C21 C 8 0.1258(14) 0.392(3) 0.117(4) 1 5.2(2) 0.06586
C22 C 8 0.0988(13) 0.243(2) 0.117(3) 1 5.2(2) 0.06586
O23 O 8 0.4025(10) 0.4300(14) 0.042(2) 1 5.2(2) 0.06586
C24 C 8 0.4474(10) 0.2476(18) 0.317(3) 1 5.2(2) 0.06586
C25 C 8 0.0943(15) 0.330(3) 0.067(4) 1 5.2(2) 0.06586
C26 C 8 0.3928(10) 0.4958(18) -0.067(3) 1 5.2(2) 0.06586
C27 C 8 0.0572(15) 0.355(3) -0.038(4) 1 5.2(2) 0.06586
O28 O 8 0.0225(10) 0.3084(17) -0.061(2) 1 5.2(2) 0.06586
O29 O 8 0.0610(8) 0.4399(17) -0.085(3) 1 5.2(2) 0.06586
C30 C 8 0.0199(11) 0.4746(17) -0.153(2) 1 5.2(2) 0.06586
H31 H 8 0.2555(8) 0.2121(19) 0.698(3) 1 6.2(3) 0.07903
H32 H 8 0.2970(8) 0.1831(19) 0.599(3) 1 6.2(3) 0.07903
H33 H 8 0.2461(8) 0.1631(19) 0.550(3) 1 6.2(3) 0.07903
H34 H 8 0.1985(13) 0.191(2) 0.407(3) 1 6.2(3) 0.07903
H35 H 8 0.3779(14) 0.301(2) 0.474(4) 1 6.2(3) 0.07903
H36 H 8 0.2803(13) 0.500(2) 0.336(4) 1 6.2(3) 0.07903
H37 H 8 0.3243(16) 0.522(2) 0.108(4) 1 6.2(3) 0.07903
H38 H 8 0.1897(14) 0.414(3) 0.242(4) 1 6.2(3) 0.07903
H39 H 8 0.1314(15) 0.154(2) 0.262(4) 1 6.2(3) 0.07903
H40 H 8 0.1283(14) 0.458(3) 0.066(4) 1 6.2(3) 0.07903
H41 H 8 0.0700(13) 0.199(2) 0.088(3) 1 6.2(3) 0.07903
H42 H 8 0.4225(10) 0.1929(18) 0.323(3) 1 6.2(3) 0.07903
H43 H 8 0.4801(10) 0.2249(18) 0.268(3) 1 6.2(3) 0.07903
H44 H 8 0.4536(10) 0.2767(18) 0.425(3) 1 6.2(3) 0.07903
H45 H 8 0.3914(10) 0.5542(18) -0.025(3) 1 6.2(3) 0.07903
H46 H 8 0.4177(10) 0.4953(18) -0.136(3) 1 6.2(3) 0.07903
H47 H 8 0.3641(10) 0.4823(18) -0.115(3) 1 6.2(3) 0.07903
H48 H 8 -0.0042(11) 0.4540(17) -0.096(2) 1 6.2(3) 0.07903
H49 H 8 0.0217(11) 0.5396(17) -0.158(2) 1 6.2(3) 0.07903
H50 H 8 0.0186(11) 0.4525(17) -0.252(2) 1 6.2(3) 0.07903

loop_
_atom_type_symbol
_atom_type_description
_atom_type_scat_dispersion_real
_atom_type_scat_dispersion_imag
_atom_type_scat_source
C C 0.0181 0.0091 'International Tables Vol C Tables 4.2.6.8'
O O 0.0492 0.0322 'International Tables Vol C Tables 4.2.6.8'
N N 0.0311 0.0180 'International Tables Vol C Tables 4.2.6.8'
S S 0.3331 0.5567 'International Tables Vol C Tables 4.2.6.8'

loop_
_geom_angle_atom_site_label_1
_geom_angle_atom_site_label_2
_geom_angle_atom_site_label_3
_geom_angle
_geom_angle_site_symmetry_1
_geom_angle_site_symmetry_3
_geom_angle_publ_flag
H2 O1 H3 110.00 1_555 1_555 n
S5 N4 N6 113(3) 1_555 1_555 n
S5 N4 C7 122(3) 1_555 1_555 n
N6 N4 C7 124(3) 1_555 1_555 n
N4 S5 C8 105(2) 1_555 1_555 n
N4 S5 O9 105(2) 1_555 1_555 n
N4 S5 O10 106(2) 1_555 1_555 n
C8 S5 O9 110(2) 1_555 1_555 n
C8 S5 O10 110(2) 1_555 1_555 n
O9 S5 O10 120(2) 1_555 1_555 n
N4 N6 C11 119(3) 1_555 1_555 n
N4 C7 H31 105(3) 1_555 1_555 n
N4 C7 H32 114(3) 1_555 1_555 n
N4 C7 H33 110(3) 1_555 1_555 n
H31 C7 H32 109(3) 1_555 1_555 n
H31 C7 H33 109(3) 1_555 1_555 n
H32 C7 H33 109(3) 1_555 1_555 n
S5 C8 C12 119(3) 1_555 1_555 n
S5 C8 C13 120(3) 1_555 1_555 n
C12 C8 C13 120(4) 1_555 1_555 n
N6 C11 C14 121(3) 1_555 1_555 n
N6 C11 H34 122(3) 1_555 1_555 n
C14 C11 H34 111(3) 1_555 1_555 n
C8 C12 C15 120(4) 1_555 1_555 n
C8 C12 H35 118(4) 1_555 1_555 n
C15 C12 H35 122(4) 1_555 1_555 n
C8 C13 C16 120(4) 1_555 1_555 n
C8 C13 H36 123(4) 1_555 1_555 n
C16 C13 H36 116(4) 1_555 1_555 n
C11 C14 C17 121(4) 1_555 1_555 n
C11 C14 C18 122(3) 1_555 1_555 n
C17 C14 C18 117(4) 1_555 1_555 n
C12 C15 C19 120(4) 1_555 1_555 n
C12 C15 O20 125(4) 1_555 1_555 n
C19 C15 O20 114(4) 1_555 1_555 n
C13 C16 C19 119(3) 1_555 1_555 n
C13 C16 H37 122(4) 1_555 1_555 n
C19 C16 H37 119(4) 1_555 1_555 n
C14 C17 C21 121(4) 1_555 1_555 n
C14 C17 H38 114(4) 1_555 1_555 n
C21 C17 H38 124(4) 1_555 1_555 n
C14 C18 C22 122(3) 1_555 1_555 n
C14 C18 H39 121(4) 1_555 1_555 n
C22 C18 H39 117(4) 1_555 1_555 n
C15 C19 C16 120(4) 1_555 1_555 n
C15 C19 O23 114(4) 1_555 1_555 n
C16 C19 O23 126(4) 1_555 1_555 n
C15 O20 C24 119(3) 1_555 1_555 n
C17 C21 C25 122(4) 1_555 1_555 n
C17 C21 H40 116(4) 1_555 1_555 n
C25 C21 H40 121(4) 1_555 1_555 n
C18 C22 C25 121(3) 1_555 1_555 n
C18 C22 H41 124(3) 1_555 1_555 n
C25 C22 H41 115(3) 1_555 1_555 n
C19 O23 C26 120(3) 1_555 1_555 n
O20 C24 H42 108(3) 1_555 1_555 n
O20 C24 H43 107(3) 1_555 1_555 n
O20 C24 H44 110(3) 1_555 1_555 n
H42 C24 H43 111(3) 1_555 1_555 n
H42 C24 H44 111(3) 1_555 1_555 n
H43 C24 H44 111(3) 1_555 1_555 n
C21 C25 C22 118(4) 1_555 1_555 n
C21 C25 C27 121(4) 1_555 1_555 n
C22 C25 C27 121(4) 1_555 1_555 n
O23 C26 H45 111(3) 1_555 1_555 n
O23 C26 H46 108(3) 1_555 1_555 n
O23 C26 H47 110(3) 1_555 1_555 n
H45 C26 H46 108(3) 1_555 1_555 n
H45 C26 H47 110(3) 1_555 1_555 n
H46 C26 H47 110(3) 1_555 1_555 n
C25 C27 O28 123(4) 1_555 1_555 n
C25 C27 O29 113(3) 1_555 1_555 n
O28 C27 O29 123(4) 1_555 1_555 n
C27 O29 C30 114(3) 1_555 1_555 n
O29 C30 H48 104(3) 1_555 1_555 n
O29 C30 H49 112(2) 1_555 1_555 n
O29 C30 H50 110(2) 1_555 1_555 n
H48 C30 H49 112(4) 1_555 1_555 n
H48 C30 H50 110(4) 1_555 1_555 n
H49 C30 H50 110(3) 1_555 1_555 n

loop_
_geom_bond_atom_site_label_1
_geom_bond_atom_site_label_2
_geom_bond_distance
_geom_bond_site_symmetry_2
_geom_bond_publ_flag
O1 H2 1.0(2) 1_555 n
O1 H3 0.9(3) 1_555 n
N4 S5 1.65(4) 1_555 n
N4 N6 1.40(5) 1_555 n
N4 C7 1.46(4) 1_555 n
S5 C8 1.77(5) 1_555 n
S5 O9 1.44(3) 1_555 n
S5 O10 1.43(3) 1_555 n
N6 C11 1.28(4) 1_555 n
C7 H31 0.96(4) 1_555 n
C7 H32 0.96(3) 1_555 n
C7 H33 0.96(4) 1_555 n
C8 C12 1.39(6) 1_555 n
C8 C13 1.38(6) 1_555 n
C11 C14 1.47(5) 1_555 n
C11 H34 1.09(4) 1_555 n
C12 C15 1.38(6) 1_555 n
C12 H35 1.09(5) 1_555 n
C13 C16 1.40(5) 1_555 n
C13 H36 1.09(5) 1_555 n
C14 C17 1.40(6) 1_555 n
C14 C18 1.41(6) 1_555 n
C15 C19 1.39(6) 1_555 n
C15 O20 1.37(5) 1_555 n
C16 C19 1.40(6) 1_555 n
C16 H37 1.09(5) 1_555 n
C17 C21 1.39(6) 1_555 n
C17 H38 1.10(6) 1_555 n
C18 C22 1.38(5) 1_555 n
C18 H39 1.09(4) 1_555 n
C19 O23 1.35(4) 1_555 n
O20 C24 1.44(4) 1_555 n
C21 C25 1.38(6) 1_555 n
C21 H40 1.10(6) 1_555 n
C22 C25 1.39(5) 1_555 n
C22 H41 1.10(5) 1_555 n
O23 C26 1.43(3) 1_555 n
C24 H42 1.09(4) 1_555 n
C24 H43 1.10(4) 1_555 n
C24 H44 1.10(4) 1_555 n
C25 C27 1.49(6) 1_555 n
C26 H45 0.96(4) 1_555 n
C26 H46 0.96(4) 1_555 n
C26 H47 0.96(4) 1_555 n
C27 O28 1.24(5) 1_555 n
C27 O29 1.35(5) 1_555 n
O29 C30 1.44(4) 1_555 n
C30 H48 0.96(4) 1_555 n
C30 H49 0.96(4) 1_555 n
C30 H50 0.96(3) 1_555 n
